data_2217679
loop_
_publ_author_name
'Zhi Yan Hu'
'Hui Zheng'
'Dan Qian Xu'

_publ_section_title
;
 Diisopropylammonium 3,5,6-trichloropyridin-2-olate
;
_journal_coeditor_code WK2076
_journal_issue 2
_journal_name_full 'Acta Crystallographica Section E'
_journal_page_first o537
_journal_page_last o538
_journal_paper_doi 10.1107/S1600536808002389
_journal_volume 64
_journal_year 2008
_chemical_formula_iupac 'C6 H16 N +, C5 H Cl3 N O -'
_chemical_formula_moiety 'C6 H16 N +, C5 H Cl3 N O -'
_chemical_formula_sum 'C11 H17 Cl3 N2 O'
_chemical_formula_weight 299.63
_chemical_melting_point 443
_chemical_name_systematic
;
Diisopropylammonium 3,5,6-trichloropyridin-2-olate
;
_space_group_IT_number 14
_symmetry_cell_setting monoclinic
_symmetry_space_group_name_Hall '-P 2ybc'
_symmetry_space_group_name_H-M 'P 1 21/c 1'
_cell_angle_alpha 90.0000
_cell_angle_beta 94.540(15)
_cell_angle_gamma 90.0000
_cell_formula_units_Z 4
_cell_length_a 8.087(3)
_cell_length_b 11.066(3)
_cell_length_c 16.389(5)
_cell_measurement_reflns_used 10937
_cell_measurement_temperature 298.0(10)
_cell_measurement_theta_max 27.5
_cell_measurement_theta_min 3.1
_cell_volume 1462.1(8)
_computing_cell_refinement 'PROCESS-AUTO (Rigaku, 1998)'
_computing_data_collection 'PROCESS-AUTO (Rigaku, 1998)'
_computing_data_reduction 'CrystalStructure (Rigaku/MSC, 2004)'
_computing_molecular_graphics 'ORTEP-3 for Windows (Farrugia, 1997)'
_computing_publication_material 'CrystalStructure (Rigaku/MSC, 2004)'
_computing_structure_refinement 'CRYSTALS (Watkin <i>et al.</i>,  1996)'
_computing_structure_solution 'SIR97 (Altomare <i>et al.</i>,  1999)'
_diffrn_detector_area_resol_mean 10.00
_diffrn_measured_fraction_theta_full 0.998
_diffrn_measured_fraction_theta_max 0.998
_diffrn_measurement_device_type 'Rigaku R-AXIS RAPID'
_diffrn_measurement_method \w
_diffrn_radiation_type 'Mo K\a'
_diffrn_radiation_wavelength 0.71075
_diffrn_reflns_av_R_equivalents 0.027
_diffrn_reflns_limit_h_max 10
_diffrn_reflns_limit_h_min -9
_diffrn_reflns_limit_k_max 14
_diffrn_reflns_limit_k_min -14
_diffrn_reflns_limit_l_max 21
_diffrn_reflns_limit_l_min -21
_diffrn_reflns_number 14096
_diffrn_reflns_theta_full 27.48
_diffrn_reflns_theta_max 27.48
_exptl_absorpt_coefficient_mu 0.613
_exptl_absorpt_correction_T_max 0.907
_exptl_absorpt_correction_T_min 0.794
_exptl_absorpt_correction_type multi-scan
_exptl_absorpt_process_details '(ABSCOR; Higashi, 1995)'
_exptl_crystal_colour colorless
_exptl_crystal_density_diffrn 1.361
_exptl_crystal_density_method 'not measured'
_exptl_crystal_description block
_exptl_crystal_F_000 624.00
_exptl_crystal_size_max 0.39
_exptl_crystal_size_mid 0.18
_exptl_crystal_size_min 0.16
_refine_diff_density_max 0.29
_refine_diff_density_min -0.31
_refine_ls_extinction_coef 143(15)
_refine_ls_extinction_method 'Larson (1970), equation 22'
_refine_ls_goodness_of_fit_ref 1.045
_refine_ls_hydrogen_treatment constr
_refine_ls_number_parameters 155
_refine_ls_number_reflns 3357
_refine_ls_R_factor_gt 0.0351
_refine_ls_shift/su_max 0.0000
_refine_ls_structure_factor_coef Fsqd
_refine_ls_weighting_details 'w = 1/[0.0002Fo^2^ + \s(Fo^2^)]/(4Fo^2^)'
_refine_ls_weighting_scheme calc
_refine_ls_wR_factor_ref 0.0810
_reflns_number_gt 2081
_reflns_number_total 3357
_reflns_threshold_expression F^2^>2\s(F^2^)
_cod_data_source_file wk2076.cif
_cod_data_source_block I
_cod_original_sg_symbol_H-M 'P 21/c'
_cod_database_code 2217679
_cod_database_fobs_code 2217679

loop_
_symmetry_equiv_pos_site_id
_symmetry_equiv_pos_as_xyz
1 +X,+Y,+Z
2 -X,1/2+Y,1/2-Z
3 -X,-Y,-Z
4 +X,1/2-Y,1/2+Z

loop_
_atom_site_type_symbol
_atom_site_label
_atom_site_fract_x
_atom_site_fract_y
_atom_site_fract_z
_atom_site_U_iso_or_equiv
_atom_site_adp_type
_atom_site_calc_flag
_atom_site_refinement_flags
_atom_site_occupancy
Cl Cl1 0.39967(6) 0.13293(4) 0.40436(3) 0.08518(18) Uani d . 1.00
Cl Cl2 0.05102(6) -0.02373(5) 0.65045(3) 0.08680(17) Uani d . 1.00
Cl Cl3 0.06254(8) 0.24633(5) 0.71793(4) 0.1034(2) Uani d . 1.00
O O1 0.36820(13) 0.36964(9) 0.49068(6) 0.0604(3) Uani d . 1.00
N N1 0.22849(16) 0.29782(11) 0.59411(9) 0.0566(4) Uani d . 1.00
N N2 0.37423(14) 0.57219(10) 0.60126(6) 0.0469(3) Uani d . 1.00
C C1 0.30288(18) 0.28003(12) 0.52456(10) 0.0498(4) Uani d . 1.00
C C2 0.30287(19) 0.16000(13) 0.49307(10) 0.0529(4) Uani d . 1.00
C C3 0.2269(2) 0.06825(13) 0.53135(11) 0.0595(5) Uani d . 1.00
C C4 0.1497(2) 0.09140(13) 0.60194(10) 0.0573(4) Uani d . 1.00
C C5 0.1557(2) 0.20776(14) 0.62985(10) 0.0573(5) Uani d . 1.00
C C6 0.5796(2) 0.46023(17) 0.68652(12) 0.0771(6) Uani d . 1.00
C C7 0.4207(2) 0.53190(13) 0.68790(9) 0.0561(4) Uani d . 1.00
C C8 0.4384(2) 0.63777(17) 0.74638(11) 0.0780(6) Uani d . 1.00
C C9 0.0708(2) 0.58893(18) 0.60955(12) 0.0764(6) Uani d . 1.00
C C10 0.2255(2) 0.65272(13) 0.58681(10) 0.0570(4) Uani d . 1.00
C C11 0.2132(2) 0.69139(17) 0.49810(11) 0.0742(6) Uani d . 1.00
H H3 0.2274 -0.0097 0.5101 0.071 Uiso c R 1.00
H H7 0.3333 0.4784 0.7051 0.067 Uiso c R 1.00
H H10 0.2433 0.7245 0.6214 0.068 Uiso c R 1.00
H H61 0.6635 0.5111 0.6664 0.091 Uiso c R 1.00
H H62 0.5625 0.3911 0.6515 0.092 Uiso c R 1.00
H H63 0.6146 0.4340 0.7410 0.092 Uiso c R 1.00
H H81 0.3347 0.6800 0.7466 0.093 Uiso c R 1.00
H H82 0.4713 0.6094 0.8006 0.093 Uiso c R 1.00
H H83 0.5216 0.6914 0.7286 0.093 Uiso c R 1.00
H H91 -0.0234 0.6409 0.5988 0.093 Uiso c R 1.00
H H92 0.0557 0.5167 0.5774 0.092 Uiso c R 1.00
H H93 0.0819 0.5681 0.6666 0.093 Uiso c R 1.00
H H111 0.1926 0.6214 0.4642 0.088 Uiso c R 1.00
H H112 0.3152 0.7287 0.4854 0.088 Uiso c R 1.00
H H113 0.1237 0.7479 0.4883 0.088 Uiso c R 1.00
H H201 0.3549 0.5015 0.5680 0.056 Uiso c R 1.00
H H202 0.4689 0.6125 0.5820 0.057 Uiso c R 1.00

loop_
_atom_site_aniso_label
_atom_site_aniso_U_11
_atom_site_aniso_U_22
_atom_site_aniso_U_33
_atom_site_aniso_U_12
_atom_site_aniso_U_13
_atom_site_aniso_U_23
Cl1 0.1051(4) 0.0724(3) 0.0820(3) -0.0167(2) 0.0323(2) -0.0223(2)
Cl2 0.1076(4) 0.0690(3) 0.0828(3) -0.0353(2) 0.0014(2) 0.0219(2)
Cl3 0.1362(5) 0.0953(4) 0.0860(4) -0.0262(3) 0.0534(3) -0.0126(2)
O1 0.0653(7) 0.0426(5) 0.0749(7) -0.0111(5) 0.0165(5) 0.0024(5)
N1 0.0615(8) 0.0436(7) 0.0654(9) -0.0082(6) 0.0109(6) -0.0044(6)
N2 0.0512(7) 0.0390(6) 0.0509(7) -0.0053(5) 0.0052(5) -0.0037(5)
C1 0.0464(8) 0.0419(8) 0.0603(10) -0.0055(6) -0.0003(7) 0.0006(7)
C2 0.0559(9) 0.0458(8) 0.0570(9) -0.0060(7) 0.0036(7) -0.0039(7)
C3 0.0691(10) 0.0399(8) 0.0675(11) -0.0095(7) -0.0064(8) -0.0031(7)
C4 0.0622(10) 0.0498(9) 0.0582(10) -0.0147(7) -0.0059(8) 0.0108(8)
C5 0.0611(10) 0.0559(9) 0.0552(10) -0.0084(8) 0.0063(8) 0.0022(7)
C6 0.0878(13) 0.0710(11) 0.0703(12) 0.0083(10) -0.0086(10) 0.0142(10)
C7 0.0666(10) 0.0507(8) 0.0511(9) -0.0089(7) 0.0052(7) 0.0077(7)
C8 0.1041(15) 0.0719(12) 0.0562(10) -0.0103(10) -0.0058(10) -0.0070(9)
C9 0.0577(11) 0.0899(13) 0.0834(13) 0.0033(9) 0.0158(9) -0.0142(11)
C10 0.0581(9) 0.0469(8) 0.0652(10) 0.0045(7) -0.0003(8) -0.0107(7)
C11 0.0690(12) 0.0679(11) 0.0833(13) 0.0045(9) -0.0092(10) 0.0105(10)

loop_
_atom_type_symbol
_atom_type_description
_atom_type_scat_dispersion_real
_atom_type_scat_dispersion_imag
_atom_type_scat_source
C C 0.003 0.002
;
International Tables for Crystallography
(1992, Vol. C, Tables 4.2.6.8 and 6.1.1.4)
;
H H 0.000 0.000
;
International Tables for Crystallography
(1992, Vol. C, Table 6.1.1.4)
;
O O 0.011 0.006
;
International Tables for Crystallography
(1992, Vol. C, Tables 4.2.6.8 and 6.1.1.4)
;
N N 0.006 0.003
;
International Tables for Crystallography
(1992, Vol. C, Tables 4.2.6.8 and 6.1.1.4)
;
Cl Cl 0.148 0.159
;
International Tables for Crystallography
(1992, Vol. C, Tables 4.2.6.8 and 6.1.1.4)
;

loop_
_geom_angle_atom_site_label_1
_geom_angle_atom_site_label_2
_geom_angle_atom_site_label_3
_geom_angle
_geom_angle_publ_flag
C1 N1 C5 120.76(13) ?
C7 N2 C10 117.47(11) yes
C7 N2 H201 108.2 ?
C7 N2 H202 107.5 ?
C10 N2 H201 107.6 ?
C10 N2 H202 108.8 ?
H201 N2 H202 106.8 ?
O1 C1 N1 119.02(13) yes
O1 C1 C2 123.84(14) ?
N1 C1 C2 117.14(13) ?
Cl1 C2 C1 118.58(12) ?
Cl1 C2 C3 120.48(12) ?
C1 C2 C3 120.93(15) ?
C2 C3 C4 119.79(14) ?
C2 C3 H3 120.1 ?
C4 C3 H3 120.1 ?
Cl2 C4 C3 120.26(12) yes
Cl2 C4 C5 123.09(13) ?
C3 C4 C5 116.66(14) ?
Cl3 C5 N1 115.00(12) yes
Cl3 C5 C4 120.30(13) ?
N1 C5 C4 124.70(15) ?
C7 C6 H61 108.8 ?
C7 C6 H62 110.2 ?
C7 C6 H63 109.4 ?
H61 C6 H62 109.5 ?
H61 C6 H63 109.5 ?
H62 C6 H63 109.5 ?
N2 C7 C6 106.86(13) ?
N2 C7 C8 111.82(12) ?
N2 C7 H7 108.5 ?
C6 C7 C8 112.20(14) ?
C6 C7 H7 108.7 ?
C8 C7 H7 108.6 ?
C7 C8 H81 109.9 ?
C7 C8 H82 109.8 ?
C7 C8 H83 108.7 ?
H81 C8 H82 109.5 ?
H81 C8 H83 109.5 ?
H82 C8 H83 109.5 ?
C10 C9 H91 109.7 ?
C10 C9 H92 109.0 ?
C10 C9 H93 109.7 ?
H91 C9 H92 109.5 ?
H91 C9 H93 109.5 ?
H92 C9 H93 109.5 ?
N2 C10 C9 110.68(12) ?
N2 C10 C11 108.09(13) ?
N2 C10 H10 108.1 ?
C9 C10 C11 112.20(14) ?
C9 C10 H10 108.9 ?
C11 C10 H10 108.8 ?
C10 C11 H111 108.9 ?
C10 C11 H112 109.8 ?
C10 C11 H113 109.7 ?
H111 C11 H112 109.5 ?
H111 C11 H113 109.5 ?
H112 C11 H113 109.5 ?

loop_
_geom_bond_atom_site_label_1
_geom_bond_atom_site_label_2
_geom_bond_distance
_geom_bond_publ_flag
Cl1 C2 1.7310(17) yes
Cl2 C4 1.7297(17) ?
Cl3 C5 1.7337(18) ?
O1 C1 1.2716(18) yes
N1 C1 1.345(2) ?
N1 C5 1.318(2) ?
N2 C7 1.5072(18) yes
N2 C10 1.5009(19) yes
N2 H201 0.959 ?
N2 H202 0.961 ?
C1 C2 1.425(2) ?
C2 C3 1.365(2) ?
C3 C4 1.382(2) ?
C3 H3 0.930 ?
C4 C5 1.366(2) ?
C6 C7 1.512(2) ?
C6 H61 0.960 ?
C6 H62 0.960 ?
C6 H63 0.960 ?
C7 C8 1.513(2) ?
C7 H7 0.980 ?
C8 H81 0.960 ?
C8 H82 0.960 ?
C8 H83 0.960 ?
C9 C10 1.508(2) ?
C9 H91 0.960 ?
C9 H92 0.960 ?
C9 H93 0.960 ?
C10 C11 1.511(2) ?
C10 H10 0.980 ?
C11 H111 0.960 ?
C11 H112 0.960 ?
C11 H113 0.960 ?

loop_
_geom_hbond_atom_site_label_D
_geom_hbond_atom_site_label_H
_geom_hbond_atom_site_label_A
_geom_hbond_site_symmetry_A
_geom_hbond_distance_DH
_geom_hbond_distance_HA
_geom_hbond_distance_DA
_geom_hbond_angle_DHA
_geom_hbond_publ_flag
N2 H201 O1 . 0.959 1.941 2.8803(15) 165.7 yes
N2 H201 N1 . 0.959 2.526 3.2556(16) 132.9 yes
N2 H202 O1 3_666 0.961 1.855 2.7424(16) 152.3 yes

loop_
_geom_torsion_atom_site_label_1
_geom_torsion_atom_site_label_2
_geom_torsion_atom_site_label_3
_geom_torsion_atom_site_label_4
_geom_torsion
C1 N1 C5 Cl3 -178.90(11)
C1 N1 C5 C4 0.7(2)
C5 N1 C1 O1 178.24(13)
C5 N1 C1 C2 -1.6(2)
C7 N2 C10 C9 -62.42(16)
C7 N2 C10 C11 174.34(12)
C10 N2 C7 C6 -176.04(12)
C10 N2 C7 C8 -52.90(18)
O1 C1 C2 Cl1 1.0(2)
O1 C1 C2 C3 -178.36(14)
N1 C1 C2 Cl1 -179.19(11)
N1 C1 C2 C3 1.5(2)
Cl1 C2 C3 C4 -179.77(12)
C1 C2 C3 C4 -0.4(2)
C2 C3 C4 Cl2 179.30(12)
C2 C3 C4 C5 -0.5(2)
Cl2 C4 C5 Cl3 0.2(2)
Cl2 C4 C5 N1 -179.41(12)
C3 C4 C5 Cl3 179.98(9)
C3 C4 C5 N1 0.4(2)

loop_
_cod_related_entry_id
_cod_related_entry_database
_cod_related_entry_code
1 ChemSpider 30655441
